data_8102920
loop_
_publ_author_name
'Reckeweg, O.'
'DiSalvo, F. J.'

_publ_section_title
;
Crystal structure of dibarium mononitride, Ba~2~N, an alkaline earth 
metal subnitride 
;
_journal_issue 4
_journal_name_full 'Zeitschrift f\"ur Kristallographie - New Crystal Structures'
_journal_page_first 519
_journal_page_last 520
_journal_volume 220
_journal_year 2005
_chemical_formula_analytical 'Ba~2 N'
_chemical_formula_moiety 'Ba~2 N'
_chemical_formula_structural 'Ba~2 N'
_chemical_formula_sum 'Ba2 N'
_chemical_formula_weight 288.69
_chemical_name_common Bariumsubnitride
_chemical_name_systematic
; 
 dibarium mononitride 
;
_space_group_IT_number 166
_symmetry_cell_setting trigonal
_symmetry_space_group_name_Hall '-R 3 2"'
_symmetry_space_group_name_H-M 'R -3 m :H'
_atom_sites_solution_primary direct
_atom_sites_solution_secondary difmap
_audit_creation_method SHELXL
_cell_angle_alpha 90.00
_cell_angle_beta 90.00
_cell_angle_gamma 120.00
_cell_formula_units_Z 3
_cell_length_a 4.0290(6)
_cell_length_b 4.0290(6)
_cell_length_c 22.425(4)
_cell_measurement_reflns_used 709
_cell_measurement_temperature 293(2)
_cell_measurement_theta_max 24.71
_cell_measurement_theta_min 2.72
_cell_volume 315.25(9)
_computing_cell_refinement 'Bruker Smart software 5.03'
_computing_data_collection 'Bruker Smart software 5.03'
_computing_data_reduction 'Bruker Smart software 5.03'
_computing_molecular_graphics 'CrystalMaker 3.0 (Palmer 1998)'
_computing_publication_material 'CrystalMaker 3.0 (Palmer 1998)'
_computing_structure_refinement 'SHELXL-97 (Sheldrick, 1997)'
_computing_structure_solution 'SHELXS-97 (Sheldrick, 1990)'
_diffrn_ambient_temperature 293(2)
_diffrn_measured_fraction_theta_full 1.000
_diffrn_measured_fraction_theta_max 1.000
_diffrn_measurement_device_type 'Bruker SMART CCD'
_diffrn_measurement_method phi/omega
_diffrn_radiation_monochromator graphite
_diffrn_radiation_source 'fine-focus sealed tube'
_diffrn_radiation_type MoK\a
_diffrn_radiation_wavelength 0.71073
_diffrn_reflns_av_R_equivalents 0.0440
_diffrn_reflns_av_sigmaI/netI 0.0187
_diffrn_reflns_limit_h_max 4
_diffrn_reflns_limit_h_min -4
_diffrn_reflns_limit_k_max 4
_diffrn_reflns_limit_k_min -4
_diffrn_reflns_limit_l_max 25
_diffrn_reflns_limit_l_min -25
_diffrn_reflns_number 709
_diffrn_reflns_theta_full 24.71
_diffrn_reflns_theta_max 24.71
_diffrn_reflns_theta_min 2.72
_exptl_absorpt_coefficient_mu 18.385
_exptl_absorpt_correction_T_max 1.000
_exptl_absorpt_correction_T_min 0.232
_exptl_absorpt_correction_type multi-scan
_exptl_absorpt_process_details SADABS
_exptl_crystal_colour black
_exptl_crystal_density_diffrn 4.562
_exptl_crystal_density_method 'not measured'
_exptl_crystal_description 'hexagonal plate'
_exptl_crystal_F_000 357
_exptl_crystal_size_max 0.12
_exptl_crystal_size_mid 0.12
_exptl_crystal_size_min 0.02
_refine_diff_density_max 1.297
_refine_diff_density_min -1.302
_refine_diff_density_rms 0.239
_refine_ls_extinction_coef 0.0024(9)
_refine_ls_extinction_expression Fc^*^=kFc[1+0.001xFc^2^\l^3^/sin(2\q)]^-1/4^
_refine_ls_extinction_method SHELXL
_refine_ls_goodness_of_fit_ref 1.295
_refine_ls_matrix_type full
_refine_ls_number_parameters 7
_refine_ls_number_reflns 93
_refine_ls_number_restraints 0
_refine_ls_restrained_S_all 1.295
_refine_ls_R_factor_all 0.0260
_refine_ls_R_factor_gt 0.0260
_refine_ls_shift/su_max 0.000
_refine_ls_shift/su_mean 0.000
_refine_ls_structure_factor_coef Fsqd
_refine_ls_weighting_details 'calc w=1/[\s^2^(Fo^2^)+(0.0278P)^2^+7.0090P] where P=(Fo^2^+2Fc^2^)/3'
_refine_ls_weighting_scheme calc
_refine_ls_wR_factor_gt 0.0634
_refine_ls_wR_factor_ref 0.0634
_reflns_number_gt 93
_reflns_number_total 93
_reflns_threshold_expression >2sigma(I)
_cod_data_source_file 409851.cff
_cod_data_source_block ba2n
_cod_depositor_comments
;
The following corrections have been performed
in the original file before processing it for deposition
(the diff against the Z. Krist. - NCS original is given):

Index: 2005/04/409851.cff
===================================================================
--- 2005/04/409851.cff    (revision 562)
+++ 2005/04/409851.cff    (revision 563)
@@ -168,7 +168,7 @@
 _chemical_formula_moiety          'Ba~2 N' 
 _chemical_formula_structural      'Ba~2 N' 
 _chemical_formula_analytical      'Ba~2 N' 
-_chemical_formula_sum             'Ba~2 N' 
+_chemical_formula_sum             'Ba2 N' 
 _chemical_formula_weight          288.69 
  
 loop_ 

Saulius Gra\<zulis
2011-03-03

The following automatic conversions were performed:
'_exptl_absorpt_correction_type' value 'Multiscan' changed to 'multi-scan'
according to '/home/saulius/struct/CIF-dictionaries/cif_core.dic'
dictionary named 'cif_core.dic' version 2.4.1 from 2010-06-29.

Automatic conversion script
Id: cif_fix_enum 1555 2011-01-17 13:19:09Z saulius 
;
_cod_original_sg_symbol_H-M R-3m
_cod_database_code 8102920

loop_
_symmetry_equiv_pos_as_xyz
'x, y, z'
'-y, x-y, z'
'-x+y, -x, z'
'y, x, -z'
'x-y, -y, -z'
'-x, -x+y, -z'
'x+2/3, y+1/3, z+1/3'
'-y+2/3, x-y+1/3, z+1/3'
'-x+y+2/3, -x+1/3, z+1/3'
'y+2/3, x+1/3, -z+1/3'
'x-y+2/3, -y+1/3, -z+1/3'
'-x+2/3, -x+y+1/3, -z+1/3'
'x+1/3, y+2/3, z+2/3'
'-y+1/3, x-y+2/3, z+2/3'
'-x+y+1/3, -x+2/3, z+2/3'
'y+1/3, x+2/3, -z+2/3'
'x-y+1/3, -y+2/3, -z+2/3'
'-x+1/3, -x+y+2/3, -z+2/3'
'-x, -y, -z'
'y, -x+y, -z'
'x-y, x, -z'
'-y, -x, z'
'-x+y, y, z'
'x, x-y, z'
'-x+2/3, -y+1/3, -z+1/3'
'y+2/3, -x+y+1/3, -z+1/3'
'x-y+2/3, x+1/3, -z+1/3'
'-y+2/3, -x+1/3, z+1/3'
'-x+y+2/3, y+1/3, z+1/3'
'x+2/3, x-y+1/3, z+1/3'
'-x+1/3, -y+2/3, -z+2/3'
'y+1/3, -x+y+2/3, -z+2/3'
'x-y+1/3, x+2/3, -z+2/3'
'-y+1/3, -x+2/3, z+2/3'
'-x+y+1/3, y+2/3, z+2/3'
'x+1/3, x-y+2/3, z+2/3'

loop_
_atom_site_label
_atom_site_type_symbol
_atom_site_fract_x
_atom_site_fract_y
_atom_site_fract_z
_atom_site_U_iso_or_equiv
_atom_site_adp_type
_atom_site_occupancy
_atom_site_symmetry_multiplicity
_atom_site_Wyckoff_symbol
_atom_site_calc_flag
_atom_site_refinement_flags
_atom_site_disorder_assembly
_atom_site_disorder_group
Ba Ba 0.0000 0.0000 0.26647(5) 0.0331(7) Uani 1 6 c d S . .
N N 0.0000 0.0000 0.0000 0.022(4) Uani 1 3 a d S . .

loop_
_atom_site_aniso_label
_atom_site_aniso_U_11
_atom_site_aniso_U_22
_atom_site_aniso_U_33
_atom_site_aniso_U_23
_atom_site_aniso_U_13
_atom_site_aniso_U_12
Ba 0.0196(6) 0.0196(6) 0.0600(10) 0.000 0.000 0.0098(3)
N 0.015(5) 0.015(5) 0.035(9) 0.000 0.000 0.007(3)

loop_
_atom_type_symbol
_atom_type_description
_atom_type_scat_dispersion_real
_atom_type_scat_dispersion_imag
_atom_type_scat_source
N N 0.0061 0.0033 'International Tables Vol C Tables 4.2.6.8 and 6.1.1.4'
Ba Ba -0.3244 2.2819 'International Tables Vol C Tables 4.2.6.8 and 6.1.1.4'

loop_
_geom_angle_atom_site_label_1
_geom_angle_atom_site_label_2
_geom_angle_atom_site_label_3
_geom_angle
_geom_angle_site_symmetry_1
_geom_angle_site_symmetry_3
_geom_angle_publ_flag
N Ba N 93.42(3) 7 7_445 ?
N Ba N 93.42(3) 7 7_455 ?
N Ba N 93.42(3) 7_445 7_455 ?
N Ba Ba 46.710(13) 7 31 ?
N Ba Ba 95.00(4) 7_445 31 ?
N Ba Ba 46.711(13) 7_455 31 ?
N Ba Ba 95.00(4) 7 31_445 ?
N Ba Ba 46.710(13) 7_445 31_445 ?
N Ba Ba 46.711(13) 7_455 31_445 ?
Ba Ba Ba 64.12(3) 31 31_445 ?
N Ba Ba 46.711(13) 7 31_545 ?
N Ba Ba 46.711(13) 7_445 31_545 ?
N Ba Ba 95.00(4) 7_455 31_545 ?
Ba Ba Ba 64.12(3) 31 31_545 ?
Ba Ba Ba 64.12(3) 31_445 31_545 ?
N Ba Ba 136.711(13) 7 1_445 ?
N Ba Ba 43.289(13) 7_445 1_445 ?
N Ba Ba 90.0 7_455 1_445 ?
Ba Ba Ba 122.060(16) 31 1_445 ?
Ba Ba Ba 57.940(16) 31_445 1_445 ?
Ba Ba Ba 90.0 31_545 1_445 ?
N Ba Ba 43.289(13) 7 1_665 ?
N Ba Ba 136.711(13) 7_445 1_665 ?
N Ba Ba 90.0 7_455 1_665 ?
Ba Ba Ba 57.940(16) 31 1_665 ?
Ba Ba Ba 122.060(16) 31_445 1_665 ?
Ba Ba Ba 90.0 31_545 1_665 ?
Ba Ba Ba 180.0 1_445 1_665 ?
N Ba Ba 90.0 7 1_565 ?
N Ba Ba 136.711(13) 7_445 1_565 ?
N Ba Ba 43.289(13) 7_455 1_565 ?
Ba Ba Ba 57.940(16) 31 1_565 ?
Ba Ba Ba 90.0 31_445 1_565 ?
Ba Ba Ba 122.060(16) 31_545 1_565 ?
Ba Ba Ba 120.0 1_445 1_565 ?
Ba Ba Ba 60.0 1_665 1_565 ?
N Ba Ba 43.289(13) 7 1_655 ?
N Ba Ba 90.0 7_445 1_655 ?
N Ba Ba 136.711(13) 7_455 1_655 ?
Ba Ba Ba 90.0 31 1_655 ?
Ba Ba Ba 122.060(16) 31_445 1_655 ?
Ba Ba Ba 57.940(16) 31_545 1_655 ?
Ba Ba Ba 120.0 1_445 1_655 ?
Ba Ba Ba 60.0 1_665 1_655 ?
Ba Ba Ba 120.0 1_565 1_655 ?
N Ba Ba 90.0 7 1_545 ?
N Ba Ba 43.289(13) 7_445 1_545 ?
N Ba Ba 136.711(13) 7_455 1_545 ?
Ba Ba Ba 122.060(16) 31 1_545 ?
Ba Ba Ba 90.0 31_445 1_545 ?
Ba Ba Ba 57.940(16) 31_545 1_545 ?
Ba Ba Ba 60.0 1_445 1_545 ?
Ba Ba Ba 120.0 1_665 1_545 ?
Ba Ba Ba 180.0 1_565 1_545 ?
Ba Ba Ba 60.0 1_655 1_545 ?
N Ba Ba 136.711(13) 7 1_455 ?
N Ba Ba 90.0 7_445 1_455 ?
N Ba Ba 43.289(13) 7_455 1_455 ?
Ba Ba Ba 90.0 31 1_455 ?
Ba Ba Ba 57.940(16) 31_445 1_455 ?
Ba Ba Ba 122.060(16) 31_545 1_455 ?
Ba Ba Ba 60.0 1_445 1_455 ?
Ba Ba Ba 120.0 1_665 1_455 ?
Ba Ba Ba 60.0 1_565 1_455 ?
Ba Ba Ba 180.0 1_655 1_455 ?
Ba Ba Ba 120.0 1_545 1_455 ?
Ba N Ba 180.00(4) 13_444 25 ?
Ba N Ba 93.42(3) 13_444 13_554 ?
Ba N Ba 86.58(3) 25 13_554 ?
Ba N Ba 86.58(3) 13_444 25_445 ?
Ba N Ba 93.42(3) 25 25_445 ?
Ba N Ba 180.00(4) 13_554 25_445 ?
Ba N Ba 93.42(3) 13_444 13_544 ?
Ba N Ba 86.58(3) 25 13_544 ?
Ba N Ba 93.42(3) 13_554 13_544 ?
Ba N Ba 86.58(3) 25_445 13_544 ?
Ba N Ba 86.58(3) 13_444 25_455 ?
Ba N Ba 93.42(3) 25 25_455 ?
Ba N Ba 86.58(3) 13_554 25_455 ?
Ba N Ba 93.42(3) 25_445 25_455 ?
Ba N Ba 180.00(4) 13_544 25_455 ?

loop_
_geom_bond_atom_site_label_1
_geom_bond_atom_site_label_2
_geom_bond_distance
_geom_bond_site_symmetry_2
_geom_bond_publ_flag
Ba N 2.7675(6) 7 ?
Ba N 2.7675(6) 7_445 ?
Ba N 2.7676(6) 7_455 ?
Ba Ba 3.7951(17) 31 ?
Ba Ba 3.7951(17) 31_445 ?
Ba Ba 3.7952(17) 31_545 ?
Ba Ba 4.0290(6) 1_445 ?
Ba Ba 4.0290(6) 1_665 ?
Ba Ba 4.0290(6) 1_565 ?
Ba Ba 4.0290(6) 1_655 ?
Ba Ba 4.0290(6) 1_545 ?
Ba Ba 4.0290(6) 1_455 ?
N Ba 2.7675(6) 13_444 ?
N Ba 2.7675(6) 25 ?
N Ba 2.7675(6) 13_554 ?
N Ba 2.7675(6) 25_445 ?
N Ba 2.7676(6) 13_544 ?
N Ba 2.7676(6) 25_455 ?
